data_7209471
loop_
_publ_author_name
'Bluhm, K.'
'Park, C.-H.'

_publ_section_title
;
 Synthese und Kristallstruktur von Triblei-DiphosphatoBorat-Phosphat, eine
 Verbindung mit einem ((P O4)2 B P O4)6- - Anion
;
_journal_name_full
;
Zeitschrift fuer Naturforschung, Teil B. Anorganische Chemie, Organische
 Chemie (42,1987-)
;
_journal_page_first 1617
_journal_page_last 1622
_journal_volume 50
_journal_year 1995
_chemical_formula_sum 'B O12 P3 Pb3'
_chemical_name_systematic 'Pb3 (((P O4)2 B) (P O4))'
_space_group_IT_number 61
_symmetry_space_group_name_Hall '-P 2ac 2ab'
_symmetry_space_group_name_H-M 'P b c a'
_cell_angle_alpha 90
_cell_angle_beta 90
_cell_angle_gamma 90
_cell_formula_units_Z 8
_cell_length_a 6.9459
_cell_length_b 14.199
_cell_length_c 21.116
_cell_volume 2082.562
_citation_journal_id_ASTM ZNBSEN
_cod_data_source_file boron0-1_392.cif
_cod_data_source_block B1O12P3Pb3
_cod_original_formula_sum 'B1 O12 P3 Pb3'
_cod_database_code 7209471

loop_
_symmetry_equiv_pos_as_xyz
x,y,z
-x+1/2,-y,z+1/2
x+1/2,-y+1/2,-z
-x,y+1/2,-z+1/2
-x,-y,-z
x-1/2,y,-z-1/2
-x-1/2,y-1/2,z
x,-y-1/2,z-1/2

loop_
_atom_site_label
_atom_site_type_symbol
_atom_site_fract_x
_atom_site_fract_y
_atom_site_fract_z
_atom_site_occupancy
_atom_site_U_iso_or_equiv
O7 O-2 0.2252 0.309 -0.4563 1 0.0
O11 O-2 0.3812 -0.1559 -0.2876 1 0.0
O5 O-2 0.0248 0.3114 -0.3575 1 0.0
O1 O-2 0.6066 0.0407 -0.0663 1 0.0
O12 O-2 0.4163 -0.0176 -0.2191 1 0.0
Pb2 Pb+2 0.93294 0.13478 -0.06382 1 0.0
B1 B+3 0.2802 0.0035 -0.1681 1 0.0
Pb3 Pb+2 0.51652 0.18204 -0.24589 1 0.0
O6 O-2 0.2832 0.4249 -0.3772 1 0.0
O10 O-2 0.5989 -0.0091 -0.3012 1 0.0
O3 O-2 0.5699 0.2098 -0.1005 1 0.0
O2 O-2 0.3201 0.1349 -0.0347 1 0.0
P1 P+5 0.4658 0.1176 -0.0837 1 0.0
P3 P+5 0.5108 -0.0876 -0.26 1 0.0
O4 O-2 0.3464 0.0889 -0.1455 1 0.0
O8 O-2 -0.0277 0.4344 -0.4409 1 0.0
O9 O-2 0.6597 -0.1486 -0.2275 1 0.0
P2 P+5 0.1194 0.3678 -0.409 1 0.0
Pb1 Pb+2 0.14646 0.1288 -0.42301 1 0.0
